data_1517099
loop_
_publ_author_name
'Shi, Xueliang'
'Burrezo, Paula Mayorga'
'Lee, Sangsu'
'Zhang, Wenhua'
'Zheng, Bin'
'Dai, Gaole'
'Chang, Jingjing'
'L\'opez Navarrete, Juan T.'
'Huang, Kuo-Wei'
'Kim, Dongho'
'Casado, Juan'
'Chi, Chunyan'

_publ_section_title
;
 Antiaromatic bisindeno-[n]thienoacenes with small singlet biradical
 characters: syntheses, structures and chain length dependent physical
 properties
;
_journal_issue 11
_journal_name_full 'Chem. Sci.'
_journal_page_first 4490
_journal_paper_doi 10.1039/C4SC01769B
_journal_volume 5
_journal_year 2014
_chemical_formula_moiety 'C40 H50 S Si2'
_chemical_formula_sum 'C40 H50 S Si2'
_chemical_formula_weight 619.04
_space_group_IT_number 15
_symmetry_cell_setting monoclinic
_symmetry_space_group_name_Hall '-C 2yc'
_symmetry_space_group_name_H-M 'C 1 2/c 1'
_atom_sites_solution_hydrogens geom
_atom_sites_solution_primary direct
_atom_sites_solution_secondary difmap
_audit_creation_method SHELXL-97
_audit_update_record
;
2013-05-19 # Formatted by publCIF
;
_cell_angle_alpha 90.00
_cell_angle_beta 104.724(4)
_cell_angle_gamma 90.00
_cell_formula_units_Z 4
_cell_length_a 18.8584(12)
_cell_length_b 12.3701(8)
_cell_length_c 15.9959(11)
_cell_measurement_reflns_used 2669
_cell_measurement_temperature 153(2)
_cell_measurement_theta_max 67.7
_cell_measurement_theta_min 4.32
_cell_volume 3609.0(4)
_computing_cell_refinement 'ApexII (Bruker, 2011)'
_computing_data_collection 'ApexII (Bruker, 2011)'
_computing_data_reduction 'ApexII (Bruker, 2011)'
_computing_molecular_graphics 'SHELXL-97 (Sheldrick, 2008)'
_computing_publication_material 'publCIF (Westrip, 2010)'
_computing_structure_refinement 'SHELXL-97 (Sheldrick, 2008)'
_computing_structure_solution 'SHELXS-97 (Sheldrick, 2008)'
_diffrn_ambient_temperature 153(2)
_diffrn_measured_fraction_theta_full 0.979
_diffrn_measured_fraction_theta_max 0.979
_diffrn_measurement_device_type 'Bruker ApexII'
_diffrn_measurement_method 'phi and omega scans'
_diffrn_radiation_monochromator graphite
_diffrn_radiation_source 'fine-focus sealed tube'
_diffrn_radiation_type CuK\a
_diffrn_radiation_wavelength 1.54178
_diffrn_reflns_av_R_equivalents 0.0481
_diffrn_reflns_av_sigmaI/netI 0.0392
_diffrn_reflns_limit_h_max 19
_diffrn_reflns_limit_h_min -22
_diffrn_reflns_limit_k_max 14
_diffrn_reflns_limit_k_min -14
_diffrn_reflns_limit_l_max 18
_diffrn_reflns_limit_l_min -18
_diffrn_reflns_number 11612
_diffrn_reflns_theta_full 65.08
_diffrn_reflns_theta_max 65.08
_diffrn_reflns_theta_min 4.32
_diffrn_standards_decay_% 0
_diffrn_standards_interval_count 0
_diffrn_standards_interval_time 0
_diffrn_standards_number 0
_exptl_absorpt_coefficient_mu 1.611
_exptl_absorpt_correction_T_max 0.9383
_exptl_absorpt_correction_T_min 0.5650
_exptl_absorpt_correction_type multi-scan
_exptl_absorpt_process_details 'SADABS, (Sheldrick 2008)'
_exptl_crystal_colour black
_exptl_crystal_density_diffrn 1.139
_exptl_crystal_density_method 'not measured'
_exptl_crystal_description prism
_exptl_crystal_F_000 1336
_exptl_crystal_size_max 0.40
_exptl_crystal_size_mid 0.08
_exptl_crystal_size_min 0.04
_refine_diff_density_max 0.555
_refine_diff_density_min -0.261
_refine_diff_density_rms 0.096
_refine_ls_extinction_method none
_refine_ls_goodness_of_fit_ref 1.091
_refine_ls_hydrogen_treatment mixed
_refine_ls_matrix_type full
_refine_ls_number_parameters 201
_refine_ls_number_reflns 3024
_refine_ls_number_restraints 0
_refine_ls_restrained_S_all 1.091
_refine_ls_R_factor_all 0.0685
_refine_ls_R_factor_gt 0.0532
_refine_ls_shift/su_max 0.000
_refine_ls_shift/su_mean 0.000
_refine_ls_structure_factor_coef Fsqd
_refine_ls_weighting_details 'calc w=1/[\s^2^(Fo^2^)+(0.1007P)^2^+0.0000P] where P=(Fo^2^+2Fc^2^)/3'
_refine_ls_weighting_scheme calc
_refine_ls_wR_factor_gt 0.1386
_refine_ls_wR_factor_ref 0.1511
_reflns_number_gt 2409
_reflns_number_total 3024
_reflns_threshold_expression >2sigma(I)
_cod_data_source_file c4sc01769b2.cif
_cod_data_source_block si
_cod_depositor_comments 'Adding full bibliography for 1517099--1517103.cif.'
_cod_original_sg_symbol_H-M C2/c
_cod_database_code 1517099

loop_
_symmetry_equiv_pos_as_xyz
'x, y, z'
'-x, y, -z+1/2'
'x+1/2, y+1/2, z'
'-x+1/2, y+1/2, -z+1/2'
'-x, -y, -z'
'x, -y, z-1/2'
'-x+1/2, -y+1/2, -z'
'x+1/2, -y+1/2, z-1/2'

loop_
_atom_site_label
_atom_site_type_symbol
_atom_site_fract_x
_atom_site_fract_y
_atom_site_fract_z
_atom_site_U_iso_or_equiv
_atom_site_adp_type
_atom_site_occupancy
_atom_site_symmetry_multiplicity
_atom_site_calc_flag
_atom_site_refinement_flags
S1 S 0.0000 0.72892(6) 0.7500 0.0366(3) Uani 1 2 d S
Si1 Si 0.16747(4) 0.57361(5) 1.09910(4) 0.0290(2) Uani 1 1 d .
C1 C 0.02938(15) 0.82962(18) 0.82792(16) 0.0321(5) Uani 1 1 d .
C2 C 0.01598(14) 0.93845(18) 0.79340(16) 0.0303(5) Uani 1 1 d .
C3 C 0.04305(13) 1.01176(19) 0.86596(15) 0.0301(5) Uani 1 1 d .
C4 C 0.04429(15) 1.1235(2) 0.87286(16) 0.0346(6) Uani 1 1 d .
H4 H 0.0259 1.1675 0.8234 0.042 Uiso 1 1 calc R
C5 C 0.07293(17) 1.1698(2) 0.95357(17) 0.0408(6) Uani 1 1 d .
H5 H 0.0743 1.2463 0.9592 0.049 Uiso 1 1 calc R
C6 C 0.09937(16) 1.1062(2) 1.02569(16) 0.0402(6) Uani 1 1 d .
H6 H 0.1179 1.1396 1.0804 0.048 Uiso 1 1 calc R
C7 C 0.09930(15) 0.9938(2) 1.01963(16) 0.0360(6) Uani 1 1 d .
H7 H 0.1181 0.9502 1.0692 0.043 Uiso 1 1 calc R
C8 C 0.07121(14) 0.94776(19) 0.93969(16) 0.0320(5) Uani 1 1 d .
C9 C 0.06346(14) 0.83192(19) 0.91419(15) 0.0319(5) Uani 1 1 d .
C10 C 0.09090(15) 0.74519(19) 0.97085(15) 0.0327(6) Uani 1 1 d .
C11 C 0.11881(14) 0.67507(19) 1.02106(15) 0.0329(5) Uani 1 1 d .
C12 C 0.11067(15) 0.5559(2) 1.17950(16) 0.0349(6) Uani 1 1 d .
H12 H 0.1348 0.4999 1.2225 0.042 Uiso 1 1 calc R
C13 C 0.03335(17) 0.5154(2) 1.13368(19) 0.0457(7) Uani 1 1 d .
H13A H 0.0036 0.5101 1.1756 0.069 Uiso 1 1 calc R
H13B H 0.0369 0.4441 1.1084 0.069 Uiso 1 1 calc R
H13C H 0.0103 0.5663 1.0879 0.069 Uiso 1 1 calc R
C14 C 0.10576(17) 0.6611(2) 1.22853(18) 0.0442(7) Uani 1 1 d .
H14A H 0.0860 0.7187 1.1871 0.066 Uiso 1 1 calc R
H14B H 0.1548 0.6815 1.2628 0.066 Uiso 1 1 calc R
H14C H 0.0734 0.6503 1.2670 0.066 Uiso 1 1 calc R
C15 C 0.26280(15) 0.6272(2) 1.14912(17) 0.0388(6) Uani 1 1 d .
H15 H 0.2941 0.6036 1.1105 0.047 Uiso 1 1 calc R
C16 C 0.29711(18) 0.5779(3) 1.23818(19) 0.0534(8) Uani 1 1 d .
H16A H 0.3484 0.6010 1.2580 0.080 Uiso 1 1 calc R
H16B H 0.2950 0.4989 1.2340 0.080 Uiso 1 1 calc R
H16C H 0.2699 0.6023 1.2794 0.080 Uiso 1 1 calc R
C17 C 0.26735(19) 0.7509(3) 1.1531(2) 0.0521(8) Uani 1 1 d .
H17A H 0.2364 0.7782 1.1892 0.078 Uiso 1 1 calc R
H17B H 0.2503 0.7806 1.0946 0.078 Uiso 1 1 calc R
H17C H 0.3183 0.7730 1.1781 0.078 Uiso 1 1 calc R
C18 C 0.17076(16) 0.44435(19) 1.03752(17) 0.0365(6) Uani 1 1 d .
H18 H 0.1199 0.4143 1.0210 0.044 Uiso 1 1 calc R
C19 C 0.2198(2) 0.3592(2) 1.0932(2) 0.0560(8) Uani 1 1 d .
H19A H 0.2147 0.2904 1.0618 0.084 Uiso 1 1 calc R
H19B H 0.2051 0.3495 1.1473 0.084 Uiso 1 1 calc R
H19C H 0.2710 0.3830 1.1063 0.084 Uiso 1 1 calc R
C20 C 0.1941(2) 0.4632(3) 0.95373(19) 0.0508(7) Uani 1 1 d .
H20A H 0.2437 0.4936 0.9674 0.076 Uiso 1 1 calc R
H20B H 0.1600 0.5137 0.9168 0.076 Uiso 1 1 calc R
H20C H 0.1936 0.3943 0.9233 0.076 Uiso 1 1 calc R

loop_
_atom_site_aniso_label
_atom_site_aniso_U_11
_atom_site_aniso_U_22
_atom_site_aniso_U_33
_atom_site_aniso_U_23
_atom_site_aniso_U_13
_atom_site_aniso_U_12
S1 0.0498(6) 0.0217(4) 0.0348(5) 0.000 0.0047(4) 0.000
Si1 0.0327(4) 0.0257(3) 0.0277(4) 0.0009(2) 0.0060(3) 0.0015(2)
C1 0.0395(14) 0.0236(11) 0.0332(13) 0.0007(9) 0.0093(10) 0.0003(10)
C2 0.0319(12) 0.0250(11) 0.0338(12) 0.0012(9) 0.0081(10) 0.0015(9)
C3 0.0290(12) 0.0294(12) 0.0318(12) -0.0011(9) 0.0073(9) 0.0015(10)
C4 0.0384(14) 0.0274(12) 0.0356(13) -0.0001(10) 0.0049(10) 0.0026(10)
C5 0.0480(17) 0.0300(13) 0.0426(14) -0.0071(11) 0.0084(12) -0.0016(11)
C6 0.0442(16) 0.0417(14) 0.0322(13) -0.0083(11) 0.0050(11) -0.0006(12)
C7 0.0365(14) 0.0412(14) 0.0290(13) 0.0002(10) 0.0057(10) 0.0026(11)
C8 0.0316(13) 0.0302(12) 0.0349(13) 0.0002(10) 0.0095(10) 0.0004(10)
C9 0.0350(13) 0.0293(12) 0.0314(12) 0.0018(10) 0.0083(10) 0.0005(10)
C10 0.0388(14) 0.0287(12) 0.0312(12) -0.0001(10) 0.0101(10) -0.0012(10)
C11 0.0373(14) 0.0288(12) 0.0317(12) 0.0020(10) 0.0070(10) 0.0010(10)
C12 0.0395(15) 0.0342(13) 0.0317(13) 0.0053(10) 0.0103(10) 0.0041(11)
C13 0.0446(17) 0.0521(16) 0.0431(15) 0.0022(13) 0.0162(13) -0.0080(13)
C14 0.0488(17) 0.0432(15) 0.0441(15) -0.0028(12) 0.0184(13) 0.0038(13)
C15 0.0336(14) 0.0463(15) 0.0363(14) -0.0066(11) 0.0082(10) -0.0025(11)
C16 0.0419(17) 0.071(2) 0.0416(16) -0.0042(14) -0.0006(12) 0.0043(15)
C17 0.0486(18) 0.0515(17) 0.0565(18) -0.0123(14) 0.0138(14) -0.0139(14)
C18 0.0416(15) 0.0293(12) 0.0375(14) -0.0050(10) 0.0079(11) 0.0002(10)
C19 0.074(2) 0.0354(14) 0.0555(19) -0.0010(13) 0.0105(16) 0.0194(15)
C20 0.065(2) 0.0482(15) 0.0420(16) -0.0107(13) 0.0191(14) 0.0030(15)

loop_
_atom_type_symbol
_atom_type_description
_atom_type_scat_dispersion_real
_atom_type_scat_dispersion_imag
_atom_type_scat_source
C C 0.0181 0.0091 'International Tables Vol C Tables 4.2.6.8 and 6.1.1.4'
H H 0.0000 0.0000 'International Tables Vol C Tables 4.2.6.8 and 6.1.1.4'
Si Si 0.2541 0.3302 'International Tables Vol C Tables 4.2.6.8 and 6.1.1.4'
S S 0.3331 0.5567 'International Tables Vol C Tables 4.2.6.8 and 6.1.1.4'

loop_
_geom_angle_atom_site_label_1
_geom_angle_atom_site_label_2
_geom_angle_atom_site_label_3
_geom_angle
_geom_angle_site_symmetry_1
C1 S1 C1 89.21(16) 2_556
C11 Si1 C12 105.68(12) .
C11 Si1 C18 107.48(11) .
C12 Si1 C18 110.94(12) .
C11 Si1 C15 107.69(12) .
C12 Si1 C15 113.33(12) .
C18 Si1 C15 111.34(12) .
C9 C1 C2 110.9(2) .
C9 C1 S1 135.79(19) .
C2 C1 S1 113.33(18) .
C2 C2 C1 112.06(14) 2_556
C2 C2 C3 141.57(13) 2_556
C1 C2 C3 106.4(2) .
C4 C3 C8 119.9(2) .
C4 C3 C2 132.7(2) .
C8 C3 C2 107.3(2) .
C3 C4 C5 118.7(2) .
C3 C4 H4 120.7 .
C5 C4 H4 120.7 .
C6 C5 C4 120.9(2) .
C6 C5 H5 119.6 .
C4 C5 H5 119.6 .
C5 C6 C7 121.1(2) .
C5 C6 H6 119.4 .
C7 C6 H6 119.4 .
C8 C7 C6 118.1(2) .
C8 C7 H7 121.0 .
C6 C7 H7 121.0 .
C7 C8 C3 121.3(2) .
C7 C8 C9 129.9(2) .
C3 C8 C9 108.8(2) .
C1 C9 C10 129.2(2) .
C1 C9 C8 106.6(2) .
C10 C9 C8 124.1(2) .
C11 C10 C9 175.5(3) .
C10 C11 Si1 175.9(2) .
C14 C12 C13 110.2(2) .
C14 C12 Si1 111.63(18) .
C13 C12 Si1 110.29(17) .
C14 C12 H12 108.2 .
C13 C12 H12 108.2 .
Si1 C12 H12 108.2 .
C12 C13 H13A 109.5 .
C12 C13 H13B 109.5 .
H13A C13 H13B 109.5 .
C12 C13 H13C 109.5 .
H13A C13 H13C 109.5 .
H13B C13 H13C 109.5 .
C12 C14 H14A 109.5 .
C12 C14 H14B 109.5 .
H14A C14 H14B 109.5 .
C12 C14 H14C 109.5 .
H14A C14 H14C 109.5 .
H14B C14 H14C 109.5 .
C17 C15 C16 110.6(2) .
C17 C15 Si1 113.9(2) .
C16 C15 Si1 112.6(2) .
C17 C15 H15 106.4 .
C16 C15 H15 106.4 .
Si1 C15 H15 106.4 .
C15 C16 H16A 109.5 .
C15 C16 H16B 109.5 .
H16A C16 H16B 109.5 .
C15 C16 H16C 109.5 .
H16A C16 H16C 109.5 .
H16B C16 H16C 109.5 .
C15 C17 H17A 109.5 .
C15 C17 H17B 109.5 .
H17A C17 H17B 109.5 .
C15 C17 H17C 109.5 .
H17A C17 H17C 109.5 .
H17B C17 H17C 109.5 .
C19 C18 C20 110.4(3) .
C19 C18 Si1 112.00(19) .
C20 C18 Si1 112.51(18) .
C19 C18 H18 107.2 .
C20 C18 H18 107.2 .
Si1 C18 H18 107.2 .
C18 C19 H19A 109.5 .
C18 C19 H19B 109.5 .
H19A C19 H19B 109.5 .
C18 C19 H19C 109.5 .
H19A C19 H19C 109.5 .
H19B C19 H19C 109.5 .
C18 C20 H20A 109.5 .
C18 C20 H20B 109.5 .
H20A C20 H20B 109.5 .
C18 C20 H20C 109.5 .
H20A C20 H20C 109.5 .
H20B C20 H20C 109.5 .

loop_
_geom_bond_atom_site_label_1
_geom_bond_atom_site_label_2
_geom_bond_distance
_geom_bond_site_symmetry_2
S1 C1 1.750(2) 2_556
S1 C1 1.750(2) .
Si1 C11 1.842(2) .
Si1 C12 1.884(3) .
Si1 C18 1.887(2) .
Si1 C15 1.892(3) .
C1 C9 1.366(4) .
C1 C2 1.453(3) .
C2 C2 1.366(5) 2_556
C2 C3 1.459(3) .
C3 C4 1.386(4) .
C3 C8 1.408(3) .
C4 C5 1.390(4) .
C4 H4 0.9500 .
C5 C6 1.381(4) .
C5 H5 0.9500 .
C6 C7 1.394(4) .
C6 H6 0.9500 .
C7 C8 1.377(4) .
C7 H7 0.9500 .
C8 C9 1.487(3) .
C9 C10 1.415(3) .
C10 C11 1.208(4) .
C12 C14 1.535(4) .
C12 C13 1.540(4) .
C12 H12 1.0000 .
C13 H13A 0.9800 .
C13 H13B 0.9800 .
C13 H13C 0.9800 .
C14 H14A 0.9800 .
C14 H14B 0.9800 .
C14 H14C 0.9800 .
C15 C17 1.533(4) .
C15 C16 1.534(4) .
C15 H15 1.0000 .
C16 H16A 0.9800 .
C16 H16B 0.9800 .
C16 H16C 0.9800 .
C17 H17A 0.9800 .
C17 H17B 0.9800 .
C17 H17C 0.9800 .
C18 C19 1.530(4) .
C18 C20 1.531(4) .
C18 H18 1.0000 .
C19 H19A 0.9800 .
C19 H19B 0.9800 .
C19 H19C 0.9800 .
C20 H20A 0.9800 .
C20 H20B 0.9800 .
C20 H20C 0.9800 .
